data_1550174
loop_
_publ_author_name
'Das, Dipankar'
'Alam, Rabiul'
'Katarkar, Atul'
'Ali, Mahammad'

_publ_section_title
;
 A differentially selective probe for trivalent chemosensor upon single
 excitation with cell imaging application: potential applications in
 combinatorial logic circuit and memory devices.
;
_journal_issue 1
_journal_name_full
'Photochemical &amp; photobiological sciences : Official journal of the European Photochemistry Association and the European Society for Photobiology'
_journal_page_first 242
_journal_page_last 252
_journal_paper_doi 10.1039/c8pp00381e
_journal_volume 18
_journal_year 2019
_chemical_formula_moiety 'C33 H33 N3 O2'
_chemical_formula_sum 'C33 H33 N3 O2'
_chemical_formula_weight 503.62
_space_group_IT_number 2
_space_group_name_Hall '-P 1'
_space_group_name_H-M_alt 'P -1'
_symmetry_cell_setting triclinic
_symmetry_space_group_name_Hall '-P 1'
_symmetry_space_group_name_H-M 'P -1'
_atom_sites_solution_hydrogens geom
_atom_sites_solution_primary direct
_atom_sites_solution_secondary difmap
_audit_creation_method SHELXL-97
_audit_update_record
;
2018-09-01 deposited with the CCDC.
2018-11-01 downloaded from the CCDC.
;
_cell_angle_alpha 86.214(2)
_cell_angle_beta 73.428(2)
_cell_angle_gamma 72.357(2)
_cell_formula_units_Z 2
_cell_length_a 9.0397(8)
_cell_length_b 12.5823(11)
_cell_length_c 12.8196(11)
_cell_measurement_reflns_used 250
_cell_measurement_temperature 273(2)
_cell_measurement_theta_max 27.49
_cell_measurement_theta_min 2.35
_cell_volume 1331.5(2)
_computing_cell_refinement 'BRUKER SMART APEX II CCD'
_computing_data_collection 'BRUKER SMART APEX II CCD'
_computing_data_reduction 'BRUKER SAINT'
_computing_molecular_graphics DIAMOND-3.1
_computing_publication_material 'SHELXL-97 (Sheldrick, 2008)'
_computing_structure_refinement 'SHELXL-2013 (Sheldrick, 2013)'
_computing_structure_solution 'SHELXS-97 (Sheldrick, 2008)'
_diffrn_ambient_temperature 273(2)
_diffrn_measured_fraction_theta_full 0.987
_diffrn_measured_fraction_theta_max 0.987
_diffrn_measurement_device_type 'BRUKER SMART APEX II CCD'
_diffrn_radiation_monochromator graphite
_diffrn_radiation_source 'fine-focus sealed tube'
_diffrn_radiation_type MoK\a
_diffrn_radiation_wavelength 0.71073
_diffrn_reflns_av_R_equivalents 0.0235
_diffrn_reflns_av_sigmaI/netI 0.0327
_diffrn_reflns_limit_h_max 11
_diffrn_reflns_limit_h_min -11
_diffrn_reflns_limit_k_max 16
_diffrn_reflns_limit_k_min -16
_diffrn_reflns_limit_l_max 16
_diffrn_reflns_limit_l_min -16
_diffrn_reflns_number 13172
_diffrn_reflns_theta_full 27.49
_diffrn_reflns_theta_max 27.49
_diffrn_reflns_theta_min 2.35
_exptl_absorpt_coefficient_mu 0.079
_exptl_absorpt_correction_T_max 0.994
_exptl_absorpt_correction_T_min 0.983
_exptl_absorpt_correction_type empirical
_exptl_absorpt_process_details SADABS
_exptl_crystal_colour Yellow
_exptl_crystal_density_diffrn 1.256
_exptl_crystal_density_method 'not measured'
_exptl_crystal_description Block
_exptl_crystal_F_000 536.0
_exptl_crystal_size_max 0.25
_exptl_crystal_size_mid 0.18
_exptl_crystal_size_min 0.08
_refine_diff_density_max 0.446
_refine_diff_density_min -0.283
_refine_diff_density_rms 0.040
_refine_ls_extinction_coef 0.020(3)
_refine_ls_extinction_expression Fc^*^=kFc[1+0.001xFc^2^\l^3^/sin(2\q)]^-1/4^
_refine_ls_extinction_method SHELXL
_refine_ls_goodness_of_fit_ref 1.053
_refine_ls_hydrogen_treatment mixed
_refine_ls_matrix_type full
_refine_ls_number_parameters 356
_refine_ls_number_reflns 6113
_refine_ls_number_restraints 0
_refine_ls_restrained_S_all 1.053
_refine_ls_R_factor_all 0.0684
_refine_ls_R_factor_gt 0.0527
_refine_ls_shift/su_max 0.000
_refine_ls_shift/su_mean 0.000
_refine_ls_structure_factor_coef Fsqd
_refine_ls_weighting_details 'calc w=1/[\s^2^(Fo^2^)+(0.0677P)^2^+0.3982P] where P=(Fo^2^+2Fc^2^)/3'
_refine_ls_weighting_scheme calc
_refine_ls_wR_factor_gt 0.1388
_refine_ls_wR_factor_ref 0.1522
_reflns_number_gt 4637
_reflns_number_total 6113
_reflns_threshold_expression >2sigma(I)
_cod_data_source_file c8pp00381e2.cif
_cod_data_source_block dd-l
_cod_depositor_comments
;
The following automatic conversions were performed:

'_symmetry_cell_setting' value 'Triclinic' changed to 'triclinic'
according to
/home/data/users/saulius/crontab/automatic-downloads/rss-feeds/RSC/lib/dictionaries/cif_core.dic
dictionary named 'cif_core.dic' version 2.4.2 from 2011-04-26.

'_exptl_absorpt_correction_type' value 'Empirical' changed to
'empirical' according to
/home/data/users/saulius/crontab/automatic-downloads/rss-feeds/RSC/lib/dictionaries/cif_core.dic
dictionary named 'cif_core.dic' version 2.4.2 from 2011-04-26.

Automatic conversion script
Id: cif_fix_values 4973 2017-02-22 13:04:09Z antanas 

 Adding full bibliography for 1550174.cif.
;
_cod_database_code 1550174

loop_
_symmetry_equiv_pos_as_xyz
'x, y, z'
'-x, -y, -z'

loop_
_atom_site_label
_atom_site_type_symbol
_atom_site_fract_x
_atom_site_fract_y
_atom_site_fract_z
_atom_site_U_iso_or_equiv
_atom_site_adp_type
_atom_site_occupancy
_atom_site_symmetry_multiplicity
_atom_site_calc_flag
_atom_site_refinement_flags
N1 N 1.0330(2) 0.75385(13) -0.22618(11) 0.0510(4) Uani 1 1 d .
N2 N 0.5471(3) 1.22994(15) 0.39979(17) 0.0716(6) Uani 1 1 d .
O2 O 1.16773(16) 0.60607(11) 0.37779(11) 0.0562(4) Uani 1 1 d .
O1 O 0.80053(15) 0.97609(9) 0.09798(9) 0.0459(3) Uani 1 1 d .
C29 C 1.3812(3) 0.6729(2) 0.11298(19) 0.0690(6) Uani 1 1 d .
H3 H 1.3352 0.6165 0.1408 0.083 Uiso 1 1 calc R
N3 N 1.05514(16) 0.74352(10) 0.27187(10) 0.0357(3) Uani 1 1 d .
C26 C 0.90545(18) 0.78641(12) 0.23521(11) 0.0317(3) Uani 1 1 d .
C3 C 1.0054(2) 0.76442(13) -0.11493(12) 0.0370(3) Uani 1 1 d .
C10 C 0.81242(18) 0.90451(12) 0.27699(12) 0.0339(3) Uani 1 1 d .
C19 C 0.81690(18) 0.70256(12) 0.28908(11) 0.0334(3) Uani 1 1 d .
C31 C 1.5885(3) 0.7331(4) -0.0156(2) 0.1011(11) Uani 1 1 d .
H1A H 1.6804 0.7183 -0.0747 0.121 Uiso 1 1 calc R
C30 C 1.5189(3) 0.6503(3) 0.0241(2) 0.0974(10) Uani 1 1 d .
H4 H 1.5634 0.5793 -0.0081 0.117 Uiso 1 1 calc R
C28 C 1.3135(2) 0.77766(15) 0.15944(15) 0.0471(4) Uani 1 1 d .
C27 C 1.1711(2) 0.80485(14) 0.25893(15) 0.0462(4) Uani 1 1 d .
H4A H 1.2117 0.7925 0.3224 0.055 Uiso 1 1 calc R
H4B H 1.1143 0.8837 0.2585 0.055 Uiso 1 1 calc R
C7 C 0.94295(18) 0.78091(12) 0.11253(11) 0.0317(3) Uani 1 1 d .
C6 C 1.0269(2) 0.67995(12) 0.05506(12) 0.0373(3) Uani 1 1 d .
H8 H 1.0628 0.6171 0.0940 0.045 Uiso 1 1 calc R
C4 C 1.0594(2) 0.66842(12) -0.05558(13) 0.0391(4) Uani 1 1 d .
C2 C 0.9794(2) 0.84581(15) -0.29270(13) 0.0474(4) Uani 1 1 d .
H8A H 1.0238 0.9051 -0.2849 0.057 Uiso 1 1 calc R
H8B H 0.8625 0.8749 -0.2690 0.057 Uiso 1 1 calc R
C1 C 1.0337(3) 0.80799(19) -0.41049(14) 0.0603(5) Uani 1 1 d .
H9A H 1.1488 0.7747 -0.4323 0.091 Uiso 1 1 calc R
H9B H 1.0049 0.8710 -0.4550 0.091 Uiso 1 1 calc R
H9C H 0.9818 0.7542 -0.4191 0.091 Uiso 1 1 calc R
C18 C 0.3248(4) 1.3103(3) 0.3215(3) 0.1001(9) Uani 1 1 d .
H10A H 0.3460 1.2407 0.2853 0.150 Uiso 1 1 calc R
H10B H 0.2797 1.3707 0.2791 0.150 Uiso 1 1 calc R
H10C H 0.2497 1.3127 0.3920 0.150 Uiso 1 1 calc R
C17 C 0.4754(3) 1.32092(18) 0.3335(2) 0.0716(6) Uani 1 1 d .
H11A H 0.4546 1.3923 0.3681 0.086 Uiso 1 1 calc R
H11B H 0.5513 1.3186 0.2622 0.086 Uiso 1 1 calc R
C13 C 0.6311(2) 1.12241(14) 0.35947(15) 0.0478(4) Uani 1 1 d .
C14 C 0.6832(2) 1.03779(14) 0.43078(13) 0.0420(4) Uani 1 1 d .
C15 C 0.76994(19) 0.93267(13) 0.38777(12) 0.0378(3) Uani 1 1 d .
H14 H 0.8023 0.8769 0.4350 0.045 Uiso 1 1 calc R
C25 C 1.0590(2) 0.65292(13) 0.33630(12) 0.0389(4) Uani 1 1 d .
C20 C 0.9075(2) 0.62535(13) 0.34583(12) 0.0372(3) Uani 1 1 d .
C24 C 0.6678(2) 0.69693(13) 0.28580(13) 0.0397(4) Uani 1 1 d .
H17 H 0.6075 0.7480 0.2466 0.048 Uiso 1 1 calc R
C23 C 0.6110(2) 0.61301(15) 0.34270(14) 0.0467(4) Uani 1 1 d .
H18 H 0.5103 0.6084 0.3425 0.056 Uiso 1 1 calc R
C22 C 0.7025(2) 0.53560(15) 0.40008(14) 0.0493(4) Uani 1 1 d .
H19 H 0.6621 0.4800 0.4376 0.059 Uiso 1 1 calc R
C21 C 0.8519(2) 0.54034(14) 0.40198(13) 0.0464(4) Uani 1 1 d .
H20 H 0.9137 0.4883 0.4397 0.056 Uiso 1 1 calc R
C32 C 1.5226(3) 0.8373(3) 0.0318(3) 0.1001(11) Uani 1 1 d .
H21 H 1.5704 0.8932 0.0054 0.120 Uiso 1 1 calc R
C33 C 1.3860(3) 0.8595(2) 0.1183(2) 0.0748(7) Uani 1 1 d .
H22 H 1.3414 0.9308 0.1497 0.090 Uiso 1 1 calc R
C8 C 0.89085(19) 0.87237(12) 0.05236(12) 0.0345(3) Uani 1 1 d .
C11 C 0.7637(2) 0.98960(13) 0.20901(12) 0.0377(3) Uani 1 1 d .
C12 C 0.6728(2) 1.09660(14) 0.24871(14) 0.0475(4) Uani 1 1 d .
H25 H 0.6393 1.1515 0.2010 0.057 Uiso 1 1 calc R
C9 C 0.9235(2) 0.86555(13) -0.06009(12) 0.0380(4) Uani 1 1 d .
H26 H 0.8900 0.9293 -0.0986 0.046 Uiso 1 1 calc R
C5 C 1.1482(3) 0.55723(15) -0.11285(15) 0.0598(5) Uani 1 1 d .
H27A H 1.1639 0.5003 -0.0600 0.090 Uiso 1 1 calc R
H27B H 1.2513 0.5594 -0.1594 0.090 Uiso 1 1 calc R
H27C H 1.0860 0.5409 -0.1558 0.090 Uiso 1 1 calc R
C16 C 0.6447(2) 1.06206(17) 0.55074(14) 0.0528(5) Uani 1 1 d .
H28A H 0.6888 0.9953 0.5862 0.079 Uiso 1 1 calc R
H28B H 0.5296 1.0879 0.5815 0.079 Uiso 1 1 calc R
H28C H 0.6912 1.1185 0.5610 0.079 Uiso 1 1 calc R
H5 H 1.093(3) 0.6945(19) -0.2571(19) 0.067(7) Uiso 1 1 d .
H7 H 0.499(4) 1.230(3) 0.473(3) 0.113(11) Uiso 1 1 d .

loop_
_atom_site_aniso_label
_atom_site_aniso_U_11
_atom_site_aniso_U_22
_atom_site_aniso_U_33
_atom_site_aniso_U_23
_atom_site_aniso_U_13
_atom_site_aniso_U_12
N1 0.0782(11) 0.0413(8) 0.0274(7) -0.0036(6) -0.0094(7) -0.0129(8)
N2 0.0865(14) 0.0531(10) 0.0573(11) -0.0251(8) -0.0225(10) 0.0129(9)
O2 0.0588(8) 0.0624(8) 0.0523(8) 0.0129(6) -0.0318(7) -0.0123(6)
O1 0.0673(8) 0.0317(5) 0.0300(6) -0.0037(4) -0.0146(5) -0.0003(5)
C29 0.0530(12) 0.0835(15) 0.0707(14) -0.0200(12) -0.0011(10) -0.0310(11)
N3 0.0375(7) 0.0375(6) 0.0334(7) -0.0005(5) -0.0122(5) -0.0104(5)
C26 0.0355(8) 0.0327(7) 0.0267(7) -0.0009(5) -0.0094(6) -0.0091(6)
C3 0.0444(9) 0.0392(8) 0.0272(7) -0.0019(6) -0.0056(6) -0.0157(7)
C10 0.0368(8) 0.0343(7) 0.0302(7) -0.0047(6) -0.0084(6) -0.0097(6)
C19 0.0402(8) 0.0344(7) 0.0237(7) -0.0029(5) -0.0064(6) -0.0100(6)
C31 0.0550(15) 0.175(4) 0.0688(17) 0.015(2) -0.0023(13) -0.044(2)
C30 0.0565(14) 0.137(3) 0.093(2) -0.0439(18) 0.0032(13) -0.0331(16)
C28 0.0388(9) 0.0583(10) 0.0509(10) 0.0112(8) -0.0212(8) -0.0181(8)
C27 0.0461(10) 0.0452(9) 0.0529(10) -0.0058(7) -0.0183(8) -0.0160(7)
C7 0.0363(8) 0.0325(7) 0.0263(7) -0.0008(5) -0.0077(6) -0.0109(6)
C6 0.0459(9) 0.0309(7) 0.0320(8) 0.0008(6) -0.0093(6) -0.0085(6)
C4 0.0482(9) 0.0338(7) 0.0319(8) -0.0041(6) -0.0054(7) -0.0120(7)
C2 0.0590(11) 0.0528(10) 0.0324(8) 0.0021(7) -0.0135(8) -0.0191(8)
C1 0.0762(14) 0.0778(14) 0.0320(9) 0.0021(9) -0.0159(9) -0.0296(11)
C18 0.087(2) 0.091(2) 0.111(2) -0.0275(17) -0.0194(17) -0.0124(16)
C17 0.0706(15) 0.0522(11) 0.0790(15) -0.0274(11) -0.0134(12) -0.0008(10)
C13 0.0484(10) 0.0448(9) 0.0446(9) -0.0169(7) -0.0113(8) -0.0036(8)
C14 0.0403(9) 0.0509(9) 0.0342(8) -0.0124(7) -0.0066(7) -0.0135(7)
C15 0.0392(8) 0.0432(8) 0.0311(8) -0.0042(6) -0.0088(6) -0.0122(7)
C25 0.0461(9) 0.0410(8) 0.0278(7) 0.0004(6) -0.0130(7) -0.0079(7)
C20 0.0469(9) 0.0387(8) 0.0252(7) 0.0005(6) -0.0091(6) -0.0123(7)
C24 0.0414(9) 0.0408(8) 0.0352(8) -0.0044(6) -0.0088(7) -0.0104(7)
C23 0.0467(10) 0.0524(10) 0.0395(9) -0.0091(7) -0.0006(7) -0.0211(8)
C22 0.0646(12) 0.0484(9) 0.0348(9) 0.0019(7) -0.0021(8) -0.0281(9)
C21 0.0646(11) 0.0438(9) 0.0305(8) 0.0064(6) -0.0129(8) -0.0170(8)
C32 0.0582(16) 0.118(2) 0.118(3) 0.061(2) -0.0190(16) -0.0340(16)
C33 0.0489(12) 0.0660(13) 0.1069(19) 0.0376(13) -0.0246(12) -0.0183(10)
C8 0.0411(8) 0.0301(7) 0.0303(7) -0.0031(6) -0.0082(6) -0.0087(6)
C11 0.0437(9) 0.0369(8) 0.0303(7) -0.0062(6) -0.0099(6) -0.0076(7)
C12 0.0570(11) 0.0374(8) 0.0423(9) -0.0073(7) -0.0175(8) -0.0004(7)
C9 0.0506(9) 0.0339(7) 0.0286(7) 0.0026(6) -0.0118(7) -0.0111(7)
C5 0.0867(15) 0.0394(9) 0.0394(10) -0.0078(7) -0.0068(9) -0.0069(9)
C16 0.0540(11) 0.0646(11) 0.0370(9) -0.0179(8) -0.0047(8) -0.0169(9)

loop_
_atom_type_symbol
_atom_type_description
_atom_type_scat_dispersion_real
_atom_type_scat_dispersion_imag
_atom_type_scat_source
C C 0.0033 0.0016 'International Tables Vol C Tables 4.2.6.8 and 6.1.1.4'
H H 0.0000 0.0000 'International Tables Vol C Tables 4.2.6.8 and 6.1.1.4'
N N 0.0061 0.0033 'International Tables Vol C Tables 4.2.6.8 and 6.1.1.4'
O O 0.0106 0.0060 'International Tables Vol C Tables 4.2.6.8 and 6.1.1.4'

loop_
_geom_angle_atom_site_label_1
_geom_angle_atom_site_label_2
_geom_angle_atom_site_label_3
_geom_angle
C3 N1 C2 122.98(15)
C3 N1 H5 118.6(16)
C2 N1 H5 117.9(16)
C13 N2 C17 123.26(17)
C13 N2 H7 111(2)
C17 N2 H7 119(2)
C11 O1 C8 118.19(12)
C28 C29 C30 120.4(2)
C28 C29 H3 119.8
C30 C29 H3 119.8
C25 N3 C27 121.67(14)
C25 N3 C26 114.31(12)
C27 N3 C26 122.94(13)
N3 C26 C7 111.68(12)
N3 C26 C10 111.27(11)
C7 C26 C10 110.11(12)
N3 C26 C19 99.83(11)
C7 C26 C19 111.43(11)
C10 C26 C19 112.21(12)
C9 C3 N1 121.70(15)
C9 C3 C4 119.30(13)
N1 C3 C4 118.99(14)
C11 C10 C15 116.51(14)
C11 C10 C26 122.27(13)
C15 C10 C26 121.22(13)
C20 C19 C24 120.72(14)
C20 C19 C26 110.72(13)
C24 C19 C26 128.56(14)
C32 C31 C30 120.0(2)
C32 C31 H1A 120.0
C30 C31 H1A 120.0
C31 C30 C29 119.7(3)
C31 C30 H4 120.1
C29 C30 H4 120.1
C29 C28 C33 118.8(2)
C29 C28 C27 122.48(17)
C33 C28 C27 118.52(19)
N3 C27 C28 116.97(14)
N3 C27 H4A 108.1
C28 C27 H4A 108.1
N3 C27 H4B 108.1
C28 C27 H4B 108.1
H4A C27 H4B 107.3
C8 C7 C6 116.63(13)
C8 C7 C26 122.55(12)
C6 C7 C26 120.75(13)
C4 C6 C7 123.67(14)
C4 C6 H8 118.2
C7 C6 H8 118.2
C6 C4 C3 118.14(13)
C6 C4 C5 121.32(15)
C3 C4 C5 120.53(14)
N1 C2 C1 110.00(16)
N1 C2 H8A 109.7
C1 C2 H8A 109.7
N1 C2 H8B 109.7
C1 C2 H8B 109.7
H8A C2 H8B 108.2
C2 C1 H9A 109.5
C2 C1 H9B 109.5
H9A C1 H9B 109.5
C2 C1 H9C 109.5
H9A C1 H9C 109.5
H9B C1 H9C 109.5
C17 C18 H10A 109.5
C17 C18 H10B 109.5
H10A C18 H10B 109.5
C17 C18 H10C 109.5
H10A C18 H10C 109.5
H10B C18 H10C 109.5
C18 C17 N2 110.9(2)
C18 C17 H11A 109.5
N2 C17 H11A 109.5
C18 C17 H11B 109.5
N2 C17 H11B 109.5
H11A C17 H11B 108.0
N2 C13 C12 121.34(18)
N2 C13 C14 119.65(16)
C12 C13 C14 118.93(15)
C15 C14 C13 118.25(14)
C15 C14 C16 120.76(16)
C13 C14 C16 120.99(15)
C14 C15 C10 123.89(15)
C14 C15 H14 118.1
C10 C15 H14 118.1
O2 C25 N3 125.35(16)
O2 C25 C20 128.28(15)
N3 C25 C20 106.37(13)
C19 C20 C21 121.39(16)
C19 C20 C25 108.76(13)
C21 C20 C25 129.84(15)
C19 C24 C23 118.13(16)
C19 C24 H17 120.9
C23 C24 H17 120.9
C24 C23 C22 120.93(17)
C24 C23 H18 119.5
C22 C23 H18 119.5
C21 C22 C23 120.87(16)
C21 C22 H19 119.6
C23 C22 H19 119.6
C22 C21 C20 117.95(16)
C22 C21 H20 121.0
C20 C21 H20 121.0
C31 C32 C33 120.0(3)
C31 C32 H21 120.0
C33 C32 H21 120.0
C32 C33 C28 121.0(3)
C32 C33 H22 119.5
C28 C33 H22 119.5
O1 C8 C7 123.33(13)
O1 C8 C9 114.74(13)
C7 C8 C9 121.92(13)
O1 C11 C10 123.45(13)
O1 C11 C12 114.72(14)
C10 C11 C12 121.84(14)
C11 C12 C13 120.55(16)
C11 C12 H25 119.7
C13 C12 H25 119.7
C3 C9 C8 120.30(14)
C3 C9 H26 119.8
C8 C9 H26 119.8
C4 C5 H27A 109.5
C4 C5 H27B 109.5
H27A C5 H27B 109.5
C4 C5 H27C 109.5
H27A C5 H27C 109.5
H27B C5 H27C 109.5
C14 C16 H28A 109.5
C14 C16 H28B 109.5
H28A C16 H28B 109.5
C14 C16 H28C 109.5
H28A C16 H28C 109.5
H28B C16 H28C 109.5

loop_
_geom_bond_atom_site_label_1
_geom_bond_atom_site_label_2
_geom_bond_distance
N1 C3 1.384(2)
N1 C2 1.437(2)
N1 H5 0.83(2)
N2 C13 1.386(2)
N2 C17 1.479(3)
N2 H7 0.91(3)
O2 C25 1.225(2)
O1 C11 1.3759(18)
O1 C8 1.3764(17)
C29 C28 1.369(3)
C29 C30 1.395(3)
C29 H3 0.9300
N3 C25 1.3605(19)
N3 C27 1.448(2)
N3 C26 1.4933(19)
C26 C7 1.5129(19)
C26 C10 1.5142(19)
C26 C19 1.527(2)
C3 C9 1.383(2)
C3 C4 1.418(2)
C10 C11 1.382(2)
C10 C15 1.401(2)
C19 C20 1.381(2)
C19 C24 1.383(2)
C31 C32 1.367(5)
C31 C30 1.373(4)
C31 H1A 0.9300
C30 H4 0.9300
C28 C33 1.382(3)
C28 C27 1.502(3)
C27 H4A 0.9700
C27 H4B 0.9700
C7 C8 1.379(2)
C7 C6 1.397(2)
C6 C4 1.372(2)
C6 H8 0.9300
C4 C5 1.503(2)
C2 C1 1.509(2)
C2 H8A 0.9700
C2 H8B 0.9700
C1 H9A 0.9600
C1 H9B 0.9600
C1 H9C 0.9600
C18 C17 1.459(4)
C18 H10A 0.9600
C18 H10B 0.9600
C18 H10C 0.9600
C17 H11A 0.9700
C17 H11B 0.9700
C13 C12 1.395(2)
C13 C14 1.416(3)
C14 C15 1.374(2)
C14 C16 1.507(2)
C15 H14 0.9300
C25 C20 1.483(2)
C20 C21 1.390(2)
C24 C23 1.387(2)
C24 H17 0.9300
C23 C22 1.392(3)
C23 H18 0.9300
C22 C21 1.377(3)
C22 H19 0.9300
C21 H20 0.9300
C32 C33 1.373(4)
C32 H21 0.9300
C33 H22 0.9300
C8 C9 1.390(2)
C11 C12 1.389(2)
C12 H25 0.9300
C9 H26 0.9300
C5 H27A 0.9600
C5 H27B 0.9600
C5 H27C 0.9600
C16 H28A 0.9600
C16 H28B 0.9600
C16 H28C 0.9600
